data_7247322
loop_
_publ_author_name
'F\'elix, Gautier'
'Sene, Saad'
'Kulakova, Alena'
'Bilyachenko, Alexey N.'
'Khrustalev, Victor N.'
'Shubina, Elena S.'
'Guari, Yannick'
'Larionova, Joulia'

_publ_section_title
;
 Tetranuclear lanthanide-based silsesquioxanes: towards a combination of a
 slow relaxation of the magnetization and a luminescent thermometry
;
_journal_issue 37
_journal_name_full 'RSC Advances'
_journal_page_first 26302
_journal_page_last 26312
_journal_paper_doi 10.1039/D3RA04901A
_journal_volume 13
_journal_year 2023
_chemical_formula_moiety 'C56 H58 Dy Eu3 N8 O36 Si8, 2(C8 H20 N), 4(C2 H3 N)'
_chemical_formula_sum 'C80 H110 Dy Eu3 N14 O36 Si8'
_chemical_formula_weight 2686.95
_space_group_crystal_system triclinic
_space_group_IT_number 2
_space_group_name_Hall '-P 1'
_space_group_name_H-M_alt 'P -1'
_atom_sites_solution_hydrogens mixed
_atom_sites_solution_primary difmap
_atom_sites_solution_secondary difmap
_audit_creation_method SHELXL-2013
_audit_update_record
;
2023-02-08 deposited with the CCDC.	2023-08-29 downloaded from the CCDC.
;
_cell_angle_alpha 68.0627(10)
_cell_angle_beta 85.3464(9)
_cell_angle_gamma 80.1123(9)
_cell_formula_units_Z 1
_cell_length_a 13.27830(13)
_cell_length_b 13.34642(15)
_cell_length_c 16.09392(18)
_cell_measurement_reflns_used 66606
_cell_measurement_temperature 100(2)
_cell_measurement_theta_max 35.3
_cell_measurement_theta_min 2.1
_cell_volume 2605.87(5)
_computing_cell_refinement 'CrysAlisPro 1.171.41.117a (Rigaku OD, 2021)'
_computing_data_collection 'CrysAlisPro 1.171.41.117a (Rigaku OD, 2021)'
_computing_data_reduction 'CrysAlisPro 1.171.41.117a (Rigaku OD, 2021)'
_computing_molecular_graphics 'SHELXTL (Sheldrick, 2015)'
_computing_publication_material 'SHELXTL (Sheldrick, 2015)'
_computing_structure_refinement 'SHELXL (Sheldrick, 2015)'
_computing_structure_solution 'SHELXT (Sheldrick, 2015)'
_diffrn_ambient_temperature 100(2)
_diffrn_measured_fraction_theta_full 1.000
_diffrn_measured_fraction_theta_max 0.918
_diffrn_measurement_device_type 'XtaLAB Synergy, Dualflex, HyPix'
_diffrn_measurement_method '\f and \w'
_diffrn_radiation_type MoK\a
_diffrn_radiation_wavelength 0.71073
_diffrn_reflns_av_R_equivalents 0.0477
_diffrn_reflns_av_unetI/netI 0.0424
_diffrn_reflns_Laue_measured_fraction_full 1.000
_diffrn_reflns_Laue_measured_fraction_max 0.918
_diffrn_reflns_limit_h_max 20
_diffrn_reflns_limit_h_min -21
_diffrn_reflns_limit_k_max 21
_diffrn_reflns_limit_k_min -21
_diffrn_reflns_limit_l_max 25
_diffrn_reflns_limit_l_min -26
_diffrn_reflns_number 99913
_diffrn_reflns_point_group_measured_fraction_full 1.000
_diffrn_reflns_point_group_measured_fraction_max 0.918
_diffrn_reflns_theta_full 25.242
_diffrn_reflns_theta_max 35.300
_diffrn_reflns_theta_min 2.051
_diffrn_source 'micro-focus sealed X-ray tube'
_exptl_absorpt_coefficient_mu 2.668
_exptl_absorpt_correction_T_max 0.696
_exptl_absorpt_correction_T_min 0.633
_exptl_absorpt_correction_type multi-scan
_exptl_absorpt_process_details
;
CrysAlisPro 1.171.41.117a (Rigaku Oxford Diffraction, 2021)
Empirical absorption correction using spherical harmonics,
implemented in SCALE3 ABSPACK scaling algorithm.
;
_exptl_crystal_colour colourless
_exptl_crystal_density_diffrn 1.712
_exptl_crystal_description prism
_exptl_crystal_F_000 1343
_exptl_crystal_size_max 0.15
_exptl_crystal_size_mid 0.13
_exptl_crystal_size_min 0.12
_refine_diff_density_max 1.580
_refine_diff_density_min -1.583
_refine_diff_density_rms 0.131
_refine_ls_extinction_method none
_refine_ls_goodness_of_fit_ref 1.040
_refine_ls_hydrogen_treatment mixed
_refine_ls_matrix_type full
_refine_ls_number_parameters 713
_refine_ls_number_reflns 21545
_refine_ls_number_restraints 33
_refine_ls_restrained_S_all 1.052
_refine_ls_R_factor_all 0.0439
_refine_ls_R_factor_gt 0.0282
_refine_ls_shift/su_max 0.001
_refine_ls_shift/su_mean 0.001
_refine_ls_structure_factor_coef Fsqd
_refine_ls_weighting_details 'w=1/[\s^2^(Fo^2^)+(0.0251P)^2^+1.9774P] where P=(Fo^2^+2Fc^2^)/3'
_refine_ls_weighting_scheme calc
_refine_ls_wR_factor_gt 0.0615
_refine_ls_wR_factor_ref 0.0656
_reflns_Friedel_coverage 0.000
_reflns_number_gt 17201
_reflns_number_total 21545
_reflns_threshold_expression 'I > 2\s(I)'
_cod_data_source_file d3ra04901a2.cif
_cod_data_source_block 1
_cod_database_code 7247322
_shelx_space_group_comment
;
The symmetry employed for this shelxl refinement is uniquely defined
by the following loop, which should always be used as a source of
symmetry information in preference to the above space-group names.
They are only intended as comments.
;
_shelx_estimated_absorpt_t_min 0.690
_shelx_estimated_absorpt_t_max 0.740
_shelxl_version_number 2013-4

loop_
_space_group_symop_operation_xyz
'x, y, z'
'-x, -y, -z'

loop_
_atom_site_label
_atom_site_type_symbol
_atom_site_fract_x
_atom_site_fract_y
_atom_site_fract_z
_atom_site_U_iso_or_equiv
_atom_site_adp_type
_atom_site_occupancy
_atom_site_site_symmetry_order
_atom_site_calc_flag
_atom_site_refinement_flags_posn
_atom_site_refinement_flags_adp
_atom_site_refinement_flags_occupancy
_atom_site_disorder_assembly
_atom_site_disorder_group
Eu1 Eu 0.5086(2) 0.3606(2) 0.1648(2) 0.01063(4) Uani 0.75 1 d . . P A 1
Dy2 Dy 0.5092(7) 0.3620(6) 0.1648(6) 0.01063(4) Uani 0.25 1 d . . P A 2
Eu2 Eu 0.2945(2) 0.5156(2) 0.0095(2) 0.01081(3) Uani 0.75 1 d . . P A 1
Dy1 Dy 0.2953(7) 0.5151(6) 0.0096(6) 0.01081(3) Uani 0.25 1 d . . P A 2
Si1 Si 0.60417(4) 0.59529(4) 0.15487(4) 0.01216(9) Uani 1 1 d . . . . .
Si2 Si 0.37823(4) 0.61325(4) 0.16578(4) 0.01212(9) Uani 1 1 d . . . . .
Si3 Si 0.36700(4) 0.77273(4) -0.02516(4) 0.01176(9) Uani 1 1 d . . . . .
Si4 Si 0.59258(4) 0.75700(4) -0.03519(4) 0.01163(9) Uani 1 1 d . . . . .
O1 O 0.49127(11) 0.60774(11) 0.20279(9) 0.0141(3) Uani 1 1 d . . . . .
O2 O 0.34754(11) 0.72991(11) 0.08338(9) 0.0137(3) Uani 1 1 d . . . . .
O3 O 0.47491(11) 0.82209(11) -0.05072(10) 0.0141(3) Uani 1 1 d . . . . .
O4 O 0.61385(11) 0.71056(11) 0.07211(9) 0.0140(3) Uani 1 1 d . . . . .
O5 O 0.61270(11) 0.49615(11) 0.11894(9) 0.0128(2) Uani 1 1 d . . . . .
O6 O 0.38268(10) 0.51410(11) 0.13010(9) 0.0129(2) Uani 1 1 d . . . . .
O7 O 0.37409(10) 0.67049(11) -0.05747(9) 0.0128(2) Uani 1 1 d . . . . .
O8 O 0.60508(10) 0.65714(11) -0.07101(9) 0.0126(2) Uani 1 1 d . . . . .
O9 O 0.67094(12) 0.26010(13) 0.25377(11) 0.0206(3) Uani 1 1 d . . . . .
O10 O 0.55736(12) 0.16220(12) 0.25217(11) 0.0218(3) Uani 1 1 d . . . . .
O11 O 0.68593(16) 0.08823(15) 0.34189(14) 0.0392(5) Uani 1 1 d . . . . .
O12 O 0.48425(12) 0.34310(14) 0.32285(11) 0.0218(3) Uani 1 1 d . . . . .
O13 O 0.36661(12) 0.28862(13) 0.27198(10) 0.0198(3) Uani 1 1 d . . . . .
O14 O 0.36336(15) 0.26822(16) 0.41250(11) 0.0316(4) Uani 1 1 d . . . . .
O15 O 0.17682(12) 0.43542(13) 0.14344(11) 0.0220(3) Uani 1 1 d . . . . .
O16 O 0.14947(12) 0.60961(13) 0.06812(11) 0.0218(3) Uani 1 1 d . . . . .
O17 O 0.04467(13) 0.53610(16) 0.17731(12) 0.0299(4) Uani 1 1 d . . . . .
O18 O 0.18644(12) 0.64297(13) -0.11505(11) 0.0186(3) Uani 1 1 d . . . . .
H18O H 0.219(2) 0.673(2) -0.154(2) 0.028 Uiso 1 1 d . U . . .
N1 N 0.64019(15) 0.16733(15) 0.28435(13) 0.0224(4) Uani 1 1 d . . . . .
N2 N 0.40293(15) 0.29890(15) 0.33779(12) 0.0204(4) Uani 1 1 d . . . . .
N3 N 0.12137(14) 0.52586(16) 0.13202(13) 0.0193(3) Uani 1 1 d . . . . .
N4 N 0.17690(14) 0.40242(15) -0.02252(13) 0.0195(3) Uani 1 1 d . . . . .
C1 C 0.70666(16) 0.57234(16) 0.23462(13) 0.0149(3) Uani 1 1 d . . . . .
C2 C 0.76096(17) 0.65656(17) 0.22742(16) 0.0211(4) Uani 1 1 d . . . . .
H2 H 0.7421 0.7274 0.1836 0.025 Uiso 1 1 calc R U . . .
C3 C 0.84213(18) 0.63781(19) 0.28364(17) 0.0254(5) Uani 1 1 d . . . . .
H3 H 0.8777 0.6960 0.2782 0.030 Uiso 1 1 calc R U . . .
C4 C 0.87117(17) 0.53546(19) 0.34709(15) 0.0215(4) Uani 1 1 d . . . . .
H4 H 0.9266 0.5229 0.3853 0.026 Uiso 1 1 calc R U . . .
C5 C 0.81899(19) 0.4512(2) 0.35467(15) 0.0250(5) Uani 1 1 d . . . . .
H5 H 0.8390 0.3804 0.3981 0.030 Uiso 1 1 calc R U . . .
C6 C 0.73783(18) 0.46925(18) 0.29944(15) 0.0218(4) Uani 1 1 d . . . . .
H6 H 0.7026 0.4105 0.3057 0.026 Uiso 1 1 calc R U . . .
C7 C 0.28603(16) 0.61157(16) 0.25960(13) 0.0148(3) Uani 1 1 d . . . . .
C8 C 0.31281(19) 0.54673(19) 0.34783(15) 0.0241(5) Uani 1 1 d . . . . .
H8 H 0.3786 0.5038 0.3598 0.029 Uiso 1 1 calc R U . . .
C9 C 0.2440(2) 0.5443(2) 0.41878(16) 0.0298(5) Uani 1 1 d . . . . .
H9 H 0.2629 0.4992 0.4785 0.036 Uiso 1 1 calc R U . . .
C10 C 0.14835(19) 0.6075(2) 0.40204(16) 0.0262(5) Uani 1 1 d . . . . .
H10 H 0.1013 0.6055 0.4502 0.031 Uiso 1 1 calc R U . . .
C11 C 0.12129(17) 0.6735(2) 0.31517(16) 0.0232(4) Uani 1 1 d . . . . .
H11 H 0.0560 0.7177 0.3038 0.028 Uiso 1 1 calc R U . . .
C12 C 0.18942(16) 0.67548(18) 0.24433(14) 0.0192(4) Uani 1 1 d . . . . .
H12 H 0.1700 0.7208 0.1849 0.023 Uiso 1 1 calc R U . . .
C13 C 0.26112(16) 0.88486(16) -0.07786(14) 0.0153(4) Uani 1 1 d . . . . .
C14 C 0.16059(17) 0.87754(18) -0.04562(16) 0.0219(4) Uani 1 1 d . . . . .
H14 H 0.1468 0.8152 0.0045 0.026 Uiso 1 1 calc R U . . .
C15 C 0.08025(18) 0.9598(2) -0.0855(2) 0.0290(5) Uani 1 1 d . . . . .
H15 H 0.0125 0.9534 -0.0624 0.035 Uiso 1 1 calc R U . . .
C16 C 0.0989(2) 1.0506(2) -0.1588(2) 0.0338(6) Uani 1 1 d . . . . .
H16 H 0.0441 1.1067 -0.1864 0.041 Uiso 1 1 calc R U . . .
C17 C 0.1983(2) 1.0595(2) -0.1918(2) 0.0362(6) Uani 1 1 d . . . . .
H17 H 0.2116 1.1217 -0.2422 0.043 Uiso 1 1 calc R U . . .
C18 C 0.27816(19) 0.97758(18) -0.15126(17) 0.0252(5) Uani 1 1 d . . . . .
H18 H 0.3459 0.9849 -0.1741 0.030 Uiso 1 1 calc R U . . .
C19 C 0.68106(15) 0.85605(15) -0.09429(13) 0.0138(3) Uani 1 1 d . . . . .
C20 C 0.74151(16) 0.84547(16) -0.16685(14) 0.0161(4) Uani 1 1 d . . . . .
H20 H 0.7380 0.7862 -0.1851 0.019 Uiso 1 1 calc R U . . .
C21 C 0.80691(17) 0.92066(18) -0.21283(15) 0.0208(4) Uani 1 1 d . . . . .
H21 H 0.8475 0.9124 -0.2619 0.025 Uiso 1 1 calc R U . . .
C22 C 0.81262(18) 1.00761(18) -0.18666(16) 0.0228(4) Uani 1 1 d . . . . .
H22 H 0.8564 1.0594 -0.2184 0.027 Uiso 1 1 calc R U . . .
C23 C 0.75443(18) 1.01882(18) -0.11442(16) 0.0228(4) Uani 1 1 d . . . . .
H23 H 0.7589 1.0779 -0.0962 0.027 Uiso 1 1 calc R U . . .
C24 C 0.68940(17) 0.94373(17) -0.06837(15) 0.0185(4) Uani 1 1 d . . . . .
H24 H 0.6501 0.9519 -0.0187 0.022 Uiso 1 1 calc R U . . .
C25 C 0.09044(17) 0.6378(2) -0.14827(16) 0.0253(5) Uani 1 1 d . . . . .
H25A H 0.0409 0.6165 -0.0977 0.030 Uiso 1 1 calc R U . . .
H25B H 0.1009 0.5811 -0.1753 0.030 Uiso 1 1 calc R U . . .
C26 C 0.0476(2) 0.7452(2) -0.2168(2) 0.0394(7) Uani 1 1 d . . . . .
H26A H -0.0207 0.7413 -0.2333 0.059 Uiso 1 1 calc R U . . .
H26B H 0.0925 0.7622 -0.2701 0.059 Uiso 1 1 calc R U . . .
H26C H 0.0428 0.8026 -0.1919 0.059 Uiso 1 1 calc R U . . .
C27 C 0.13445(17) 0.33607(18) -0.02457(15) 0.0199(4) Uani 1 1 d . . . . .
C28 C 0.08177(19) 0.2493(2) -0.02526(19) 0.0290(5) Uani 1 1 d . . . . .
H28A H 0.0079 0.2700 -0.0188 0.044 Uiso 1 1 calc R U . . .
H28B H 0.1053 0.1816 0.0246 0.044 Uiso 1 1 calc R U . . .
H28C H 0.0966 0.2379 -0.0820 0.044 Uiso 1 1 calc R U . . .
N5 N 0.54562(13) 0.15516(14) 0.62883(11) 0.0282(4) Uani 1 1 d D . . . .
C29 C 0.4340(3) 0.1843(4) 0.6138(4) 0.0376(10) Uani 0.5 1 d D . P B 1
H29A H 0.3976 0.1391 0.6672 0.045 Uiso 0.5 1 calc R U P B 1
H29B H 0.4177 0.1673 0.5621 0.045 Uiso 0.5 1 calc R U P B 1
C30 C 0.3962(4) 0.3041(4) 0.5962(4) 0.0667(18) Uani 0.5 1 d D . P B 1
H30A H 0.3258 0.3229 0.5750 0.100 Uiso 0.5 1 calc R U P B 1
H30B H 0.4401 0.3489 0.5505 0.100 Uiso 0.5 1 calc R U P B 1
H30C H 0.3982 0.3178 0.6517 0.100 Uiso 0.5 1 calc R U P B 1
C31 C 0.5723(5) 0.1838(5) 0.7055(3) 0.0410(14) Uani 0.5 1 d D . P B 1
H31A H 0.5634 0.2643 0.6872 0.049 Uiso 0.5 1 calc R U P B 1
H31B H 0.6449 0.1546 0.7208 0.049 Uiso 0.5 1 calc R U P B 1
C32 C 0.5050(12) 0.1369(9) 0.7875(3) 0.0328(9) Uani 0.5 1 d D . P B 1
H32A H 0.5252 0.1549 0.8369 0.049 Uiso 0.5 1 calc R U P B 1
H32B H 0.5132 0.0573 0.8053 0.049 Uiso 0.5 1 calc R U P B 1
H32C H 0.4334 0.1683 0.7732 0.049 Uiso 0.5 1 calc R U P B 1
C33 C 0.5806(5) 0.0370(3) 0.6529(3) 0.0419(14) Uani 0.5 1 d D . P B 1
H33A H 0.5379 -0.0042 0.7033 0.050 Uiso 0.5 1 calc R U P B 1
H33B H 0.6522 0.0192 0.6732 0.050 Uiso 0.5 1 calc R U P B 1
C34 C 0.5746(8) 0.0014(4) 0.5742(4) 0.072(3) Uani 0.5 1 d D . P B 1
H34A H 0.6306 -0.0581 0.5772 0.107 Uiso 0.5 1 calc R U P B 1
H34B H 0.5802 0.0634 0.5180 0.107 Uiso 0.5 1 calc R U P B 1
H34C H 0.5090 -0.0241 0.5768 0.107 Uiso 0.5 1 calc R U P B 1
C35 C 0.5998(4) 0.2265(4) 0.5507(4) 0.060(2) Uani 0.5 1 d D . P B 1
H35A H 0.5837 0.3028 0.5483 0.072 Uiso 0.5 1 calc R U P B 1
H35B H 0.5750 0.2246 0.4950 0.072 Uiso 0.5 1 calc R U P B 1
C36 C 0.7147(4) 0.1914(7) 0.5553(6) 0.080(3) Uani 0.5 1 d D . P B 1
H36A H 0.7485 0.2501 0.5123 0.120 Uiso 0.5 1 calc R U P B 1
H36B H 0.7325 0.1254 0.5408 0.120 Uiso 0.5 1 calc R U P B 1
H36C H 0.7373 0.1760 0.6159 0.120 Uiso 0.5 1 calc R U P B 1
C29' C 0.4561(3) 0.2411(3) 0.5955(4) 0.0376(10) Uani 0.5 1 d D . P B 2
H29C H 0.4644 0.2795 0.5302 0.045 Uiso 0.5 1 calc R U P B 2
H29D H 0.4533 0.2953 0.6244 0.045 Uiso 0.5 1 calc R U P B 2
C30' C 0.3563(2) 0.1952(6) 0.6143(4) 0.0667(18) Uani 0.5 1 d D . P B 2
H30D H 0.2989 0.2555 0.5976 0.100 Uiso 0.5 1 calc R U P B 2
H30E H 0.3507 0.1512 0.6782 0.100 Uiso 0.5 1 calc R U P B 2
H30F H 0.3547 0.1494 0.5791 0.100 Uiso 0.5 1 calc R U P B 2
C31' C 0.5364(4) 0.0809(3) 0.72375(19) 0.0189(8) Uani 0.5 1 d D . P B 2
H31C H 0.6007 0.0289 0.7413 0.023 Uiso 0.5 1 calc R U P B 2
H31D H 0.4805 0.0381 0.7296 0.023 Uiso 0.5 1 calc R U P B 2
C32' C 0.5145(13) 0.1440(8) 0.7867(3) 0.0328(9) Uani 0.5 1 d D . P B 2
H32D H 0.5142 0.0923 0.8489 0.049 Uiso 0.5 1 calc R U P B 2
H32E H 0.4477 0.1904 0.7733 0.049 Uiso 0.5 1 calc R U P B 2
H32F H 0.5676 0.1897 0.7785 0.049 Uiso 0.5 1 calc R U P B 2
C33' C 0.5472(3) 0.0841(3) 0.5741(3) 0.0268(10) Uani 0.5 1 d D . P B 2
H33C H 0.5432 0.1307 0.5097 0.032 Uiso 0.5 1 calc R U P B 2
H33D H 0.4868 0.0459 0.5905 0.032 Uiso 0.5 1 calc R U P B 2
C34' C 0.6435(4) 0.0007(4) 0.5901(4) 0.0449(16) Uani 0.5 1 d D . P B 2
H34D H 0.6479 -0.0360 0.5471 0.067 Uiso 0.5 1 calc R U P B 2
H34E H 0.6417 -0.0534 0.6512 0.067 Uiso 0.5 1 calc R U P B 2
H34F H 0.7033 0.0376 0.5823 0.067 Uiso 0.5 1 calc R U P B 2
C35' C 0.6402(3) 0.2042(5) 0.6119(3) 0.0351(12) Uani 0.5 1 d D . P B 2
H35C H 0.6986 0.1459 0.6369 0.042 Uiso 0.5 1 calc R U P B 2
H35D H 0.6350 0.2559 0.6435 0.042 Uiso 0.5 1 calc R U P B 2
C36' C 0.6608(5) 0.2643(6) 0.5132(3) 0.056(2) Uani 0.5 1 d D . P B 2
H36D H 0.7241 0.2954 0.5058 0.084 Uiso 0.5 1 calc R U P B 2
H36E H 0.6038 0.3231 0.4882 0.084 Uiso 0.5 1 calc R U P B 2
H36F H 0.6679 0.2131 0.4817 0.084 Uiso 0.5 1 calc R U P B 2
N6 N 0.0965(3) 0.2981(3) 0.53404(16) 0.0586(8) Uani 1 1 d D . . . .
C37 C 0.1100(2) 0.3193(3) 0.45891(16) 0.0404(7) Uani 1 1 d D . . . .
C38 C 0.1262(2) 0.3470(3) 0.36284(15) 0.0420(7) Uani 1 1 d D . . . .
H38A H 0.1650 0.2837 0.3516 0.063 Uiso 1 1 calc R U . . .
H38B H 0.1647 0.4086 0.3388 0.063 Uiso 1 1 calc R U . . .
H38C H 0.0600 0.3673 0.3335 0.063 Uiso 1 1 calc R U . . .
N7 N 1.0976(4) -0.0866(6) 0.4281(5) 0.0601(8) Uani 0.5 1 d D . P C 1
C39 C 1.0126(4) -0.0587(7) 0.4143(6) 0.0601(8) Uani 0.5 1 d D . P C 1
C40 C 0.9040(4) -0.0209(10) 0.3959(6) 0.0601(8) Uani 0.5 1 d D . P C 1
H40A H 0.8681 -0.0841 0.4116 0.090 Uiso 0.5 1 calc R U P C 1
H40B H 0.8953 0.0235 0.3321 0.090 Uiso 0.5 1 calc R U P C 1
H40C H 0.8756 0.0231 0.4316 0.090 Uiso 0.5 1 calc R U P C 1
N7' N 0.8733(5) -0.0612(6) 0.5518(4) 0.0601(8) Uani 0.5 1 d D . P D 2
C39' C 0.8950(6) -0.0503(7) 0.4791(4) 0.0601(8) Uani 0.5 1 d D . P D 2
C40' C 0.9288(7) -0.0349(10) 0.3871(4) 0.0601(8) Uani 0.5 1 d D . P D 2
H40D H 0.9327 -0.1038 0.3775 0.090 Uiso 0.5 1 calc R U P D 2
H40E H 0.9965 -0.0119 0.3765 0.090 Uiso 0.5 1 calc R U P D 2
H40F H 0.8801 0.0214 0.3454 0.090 Uiso 0.5 1 calc R U P D 2

loop_
_atom_site_aniso_label
_atom_site_aniso_U_11
_atom_site_aniso_U_22
_atom_site_aniso_U_33
_atom_site_aniso_U_23
_atom_site_aniso_U_13
_atom_site_aniso_U_12
Eu1 0.01070(5) 0.01096(8) 0.01128(4) -0.00485(5) -0.00099(3) -0.00227(5)
Dy2 0.01070(5) 0.01096(8) 0.01128(4) -0.00485(5) -0.00099(3) -0.00227(5)
Eu2 0.01040(6) 0.01123(5) 0.01188(4) -0.00506(3) -0.00085(4) -0.00233(4)
Dy1 0.01040(6) 0.01123(5) 0.01188(4) -0.00506(3) -0.00085(4) -0.00233(4)
Si1 0.0128(2) 0.0127(2) 0.0129(2) -0.00627(18) -0.00113(19) -0.00310(18)
Si2 0.0125(2) 0.0127(2) 0.0126(2) -0.00630(18) -0.00041(19) -0.00187(18)
Si3 0.0120(2) 0.0104(2) 0.0138(2) -0.00537(18) -0.00063(19) -0.00173(18)
Si4 0.0116(2) 0.0112(2) 0.0135(2) -0.00545(18) -0.00147(18) -0.00273(18)
O1 0.0141(7) 0.0163(6) 0.0144(6) -0.0082(5) -0.0010(5) -0.0023(5)
O2 0.0160(7) 0.0127(6) 0.0132(6) -0.0062(5) 0.0006(5) -0.0016(5)
O3 0.0136(7) 0.0120(6) 0.0175(7) -0.0060(5) -0.0007(5) -0.0024(5)
O4 0.0157(7) 0.0137(6) 0.0142(6) -0.0061(5) -0.0016(5) -0.0038(5)
O5 0.0135(6) 0.0127(6) 0.0142(6) -0.0066(5) -0.0003(5) -0.0032(5)
O6 0.0123(6) 0.0130(6) 0.0149(6) -0.0070(5) -0.0010(5) -0.0013(5)
O7 0.0130(6) 0.0121(6) 0.0149(6) -0.0064(5) 0.0001(5) -0.0031(5)
O8 0.0126(6) 0.0119(6) 0.0147(6) -0.0062(5) -0.0018(5) -0.0019(5)
O9 0.0184(7) 0.0213(7) 0.0208(7) -0.0052(6) -0.0022(6) -0.0042(6)
O10 0.0225(8) 0.0181(7) 0.0244(8) -0.0068(6) -0.0025(6) -0.0032(6)
O11 0.0412(12) 0.0262(9) 0.0381(11) -0.0001(8) -0.0162(9) 0.0073(8)
O12 0.0202(8) 0.0289(8) 0.0198(7) -0.0126(6) -0.0016(6) -0.0042(6)
O13 0.0207(8) 0.0244(7) 0.0145(7) -0.0064(6) -0.0006(6) -0.0054(6)
O14 0.0344(10) 0.0430(10) 0.0157(8) -0.0096(7) 0.0053(7) -0.0068(8)
O15 0.0234(8) 0.0195(7) 0.0234(8) -0.0082(6) 0.0039(6) -0.0052(6)
O16 0.0190(8) 0.0203(7) 0.0218(8) -0.0049(6) 0.0043(6) -0.0005(6)
O17 0.0182(8) 0.0430(10) 0.0303(9) -0.0162(8) 0.0090(7) -0.0074(7)
O18 0.0134(7) 0.0228(7) 0.0172(7) -0.0036(6) -0.0023(5) -0.0041(6)
N1 0.0225(10) 0.0186(8) 0.0224(9) -0.0049(7) -0.0034(7) 0.0021(7)
N2 0.0223(9) 0.0231(9) 0.0155(8) -0.0076(7) -0.0004(7) -0.0011(7)
N3 0.0152(8) 0.0258(9) 0.0196(8) -0.0102(7) 0.0008(7) -0.0063(7)
N4 0.0179(9) 0.0206(8) 0.0213(9) -0.0083(7) -0.0026(7) -0.0038(7)
C1 0.0157(9) 0.0176(8) 0.0145(8) -0.0089(7) -0.0006(7) -0.0041(7)
C2 0.0202(10) 0.0172(9) 0.0265(11) -0.0069(8) -0.0082(8) -0.0034(8)
C3 0.0223(11) 0.0241(10) 0.0324(12) -0.0101(9) -0.0096(9) -0.0064(9)
C4 0.0181(10) 0.0277(11) 0.0198(10) -0.0092(8) -0.0067(8) -0.0026(8)
C5 0.0295(12) 0.0254(11) 0.0174(10) -0.0030(8) -0.0089(9) -0.0047(9)
C6 0.0272(12) 0.0196(9) 0.0186(10) -0.0042(8) -0.0061(8) -0.0074(8)
C7 0.0170(9) 0.0153(8) 0.0143(8) -0.0077(7) 0.0019(7) -0.0034(7)
C8 0.0279(12) 0.0228(10) 0.0179(10) -0.0070(8) 0.0009(9) 0.0042(9)
C9 0.0386(14) 0.0279(11) 0.0160(10) -0.0051(9) 0.0038(10) 0.0045(10)
C10 0.0289(12) 0.0298(11) 0.0215(11) -0.0121(9) 0.0092(9) -0.0071(9)
C11 0.0163(10) 0.0309(11) 0.0232(11) -0.0116(9) 0.0030(8) -0.0038(8)
C12 0.0174(10) 0.0231(10) 0.0166(9) -0.0065(8) -0.0007(7) -0.0033(8)
C13 0.0160(9) 0.0133(8) 0.0180(9) -0.0071(7) -0.0019(7) -0.0021(7)
C14 0.0157(10) 0.0202(9) 0.0285(11) -0.0073(8) -0.0026(8) -0.0016(8)
C15 0.0151(11) 0.0250(11) 0.0471(16) -0.0136(11) -0.0060(10) 0.0002(8)
C16 0.0273(13) 0.0177(10) 0.0521(17) -0.0086(10) -0.0181(12) 0.0064(9)
C17 0.0367(15) 0.0173(10) 0.0423(16) 0.0038(10) -0.0114(12) -0.0010(10)
C18 0.0220(11) 0.0169(9) 0.0304(12) -0.0017(8) -0.0018(9) -0.0018(8)
C19 0.0131(9) 0.0136(8) 0.0157(8) -0.0055(7) -0.0034(7) -0.0030(6)
C20 0.0156(9) 0.0159(8) 0.0176(9) -0.0060(7) -0.0003(7) -0.0043(7)
C21 0.0183(10) 0.0230(10) 0.0206(10) -0.0073(8) 0.0037(8) -0.0052(8)
C22 0.0210(11) 0.0197(9) 0.0271(11) -0.0045(8) 0.0003(9) -0.0110(8)
C23 0.0268(12) 0.0178(9) 0.0288(11) -0.0115(8) -0.0001(9) -0.0096(8)
C24 0.0212(10) 0.0170(9) 0.0197(9) -0.0085(7) -0.0002(8) -0.0056(7)
C25 0.0149(10) 0.0374(13) 0.0232(11) -0.0088(9) -0.0053(8) -0.0059(9)
C26 0.0342(15) 0.0364(14) 0.0472(17) -0.0161(13) -0.0247(13) 0.0084(12)
C27 0.0165(10) 0.0220(9) 0.0220(10) -0.0083(8) -0.0024(8) -0.0033(8)
C28 0.0229(12) 0.0234(11) 0.0446(15) -0.0131(10) -0.0083(10) -0.0085(9)
N5 0.0292(11) 0.0282(10) 0.0231(10) -0.0050(8) -0.0027(8) -0.0027(8)
C29 0.040(2) 0.040(2) 0.028(2) -0.011(2) -0.0130(18) 0.009(2)
C30 0.070(4) 0.080(4) 0.024(2) -0.009(2) -0.007(2) 0.038(3)
C31 0.049(4) 0.030(3) 0.046(3) -0.012(2) -0.004(3) -0.012(2)
C32 0.039(3) 0.0285(15) 0.0341(14) -0.0159(11) -0.0123(12) 0.0027(13)
C33 0.059(4) 0.033(3) 0.039(3) -0.017(2) 0.007(3) -0.016(3)
C34 0.151(9) 0.053(4) 0.035(4) -0.032(3) 0.025(5) -0.057(5)
C35 0.094(6) 0.023(3) 0.051(4) -0.005(3) 0.031(4) -0.015(3)
C36 0.076(6) 0.086(7) 0.098(8) -0.051(6) 0.043(6) -0.049(6)
C29' 0.040(2) 0.040(2) 0.028(2) -0.011(2) -0.0130(18) 0.009(2)
C30' 0.070(4) 0.080(4) 0.024(2) -0.009(2) -0.007(2) 0.038(3)
C31' 0.024(2) 0.0169(17) 0.0177(18) -0.0089(15) -0.0018(16) -0.0022(15)
C32' 0.039(3) 0.0285(15) 0.0341(14) -0.0159(11) -0.0123(12) 0.0027(13)
C33' 0.024(2) 0.035(2) 0.020(2) -0.0042(18) -0.0059(18) -0.0108(19)
C34' 0.043(4) 0.055(4) 0.040(4) -0.018(3) -0.015(3) -0.007(3)
C35' 0.038(3) 0.034(3) 0.034(3) -0.004(2) -0.007(2) -0.024(2)
C36' 0.056(4) 0.052(4) 0.047(4) 0.010(3) -0.012(3) -0.035(4)
N6 0.075(2) 0.071(2) 0.0469(17) -0.0343(16) 0.0208(16) -0.0358(18)
C37 0.0332(15) 0.0521(18) 0.0471(18) -0.0298(15) 0.0055(13) -0.0118(13)
C38 0.0341(15) 0.061(2) 0.0358(15) -0.0237(14) -0.0030(12) -0.0035(14)
N7 0.0587(19) 0.0652(19) 0.0556(17) -0.0211(15) 0.0027(16) -0.0117(16)
C39 0.0587(19) 0.0652(19) 0.0556(17) -0.0211(15) 0.0027(16) -0.0117(16)
C40 0.0587(19) 0.0652(19) 0.0556(17) -0.0211(15) 0.0027(16) -0.0117(16)
N7' 0.0587(19) 0.0652(19) 0.0556(17) -0.0211(15) 0.0027(16) -0.0117(16)
C39' 0.0587(19) 0.0652(19) 0.0556(17) -0.0211(15) 0.0027(16) -0.0117(16)
C40' 0.0587(19) 0.0652(19) 0.0556(17) -0.0211(15) 0.0027(16) -0.0117(16)

loop_
_atom_type_symbol
_atom_type_description
_atom_type_scat_dispersion_real
_atom_type_scat_dispersion_imag
_atom_type_scat_source
C C 0.0033 0.0016 'International Tables Vol C Tables 4.2.6.8 and 6.1.1.4'
H H 0.0000 0.0000 'International Tables Vol C Tables 4.2.6.8 and 6.1.1.4'
N N 0.0061 0.0033 'International Tables Vol C Tables 4.2.6.8 and 6.1.1.4'
O O 0.0106 0.0060 'International Tables Vol C Tables 4.2.6.8 and 6.1.1.4'
Si Si 0.0817 0.0704 'International Tables Vol C Tables 4.2.6.8 and 6.1.1.4'
Dy Dy -0.1892 4.4098 'International Tables Vol C Tables 4.2.6.8 and 6.1.1.4'
Eu Eu -0.1578 3.6682 'International Tables Vol C Tables 4.2.6.8 and 6.1.1.4'

loop_
_geom_angle_atom_site_label_1
_geom_angle_atom_site_label_2
_geom_angle_atom_site_label_3
_geom_angle
_geom_angle_site_symmetry_1
_geom_angle_site_symmetry_3
_geom_angle_publ_flag
O8 Eu1 O5 123.25(12) 2_665 . ?
O8 Eu1 O6 72.91(10) 2_665 . ?
O5 Eu1 O6 80.76(10) . . ?
O8 Eu1 O7 81.46(12) 2_665 2_665 ?
O5 Eu1 O7 71.55(10) . 2_665 ?
O6 Eu1 O7 122.13(12) . 2_665 ?
O8 Eu1 O12 128.88(14) 2_665 . ?
O5 Eu1 O12 98.14(14) . . ?
O6 Eu1 O12 87.38(12) . . ?
O7 Eu1 O12 144.98(15) 2_665 . ?
O8 Eu1 O10 96.95(13) 2_665 . ?
O5 Eu1 O10 127.95(14) . . ?
O6 Eu1 O10 147.69(15) . . ?
O7 Eu1 O10 85.07(11) 2_665 . ?
O12 Eu1 O10 75.22(9) . . ?
O8 Eu1 O13 78.06(11) 2_665 . ?
O5 Eu1 O13 143.33(17) . . ?
O6 Eu1 O13 78.09(10) . . ?
O7 Eu1 O13 145.00(16) 2_665 . ?
O12 Eu1 O13 51.52(8) . . ?
O10 Eu1 O13 69.74(9) . . ?
O8 Eu1 O9 141.50(15) 2_665 . ?
O5 Eu1 O9 78.24(11) . . ?
O6 Eu1 O9 145.56(17) . . ?
O7 Eu1 O9 75.99(10) 2_665 . ?
O12 Eu1 O9 69.09(10) . . ?
O10 Eu1 O9 50.77(7) . . ?
O13 Eu1 O9 103.68(10) . . ?
O8 Eu1 N2 103.47(12) 2_665 . ?
O5 Eu1 N2 122.21(15) . . ?
O6 Eu1 N2 82.89(11) . . ?
O7 Eu1 N2 154.43(12) 2_665 . ?
O12 Eu1 N2 25.97(6) . . ?
O10 Eu1 N2 69.49(8) . . ?
O13 Eu1 N2 25.58(6) . . ?
O9 Eu1 N2 85.58(10) . . ?
O8 Eu1 N1 120.81(13) 2_665 . ?
O5 Eu1 N1 103.63(12) . . ?
O6 Eu1 N1 155.56(15) . . ?
O7 Eu1 N1 81.52(10) 2_665 . ?
O12 Eu1 N1 68.24(8) . . ?
O10 Eu1 N1 25.36(6) . . ?
O13 Eu1 N1 84.99(9) . . ?
O9 Eu1 N1 25.55(6) . . ?
N2 Eu1 N1 74.40(8) . . ?
O5 Dy2 O6 81.3(3) . . ?
O5 Dy2 O8 123.5(3) . 2_665 ?
O6 Dy2 O8 72.8(3) . 2_665 ?
O5 Dy2 O7 71.8(2) . 2_665 ?
O6 Dy2 O7 122.4(3) . 2_665 ?
O8 Dy2 O7 81.1(3) 2_665 2_665 ?
O5 Dy2 O12 98.8(4) . . ?
O6 Dy2 O12 87.7(3) . . ?
O8 Dy2 O12 128.4(4) 2_665 . ?
O7 Dy2 O12 145.2(4) 2_665 . ?
O5 Dy2 O10 128.2(4) . . ?
O6 Dy2 O10 147.2(4) . . ?
O8 Dy2 O10 96.2(3) 2_665 . ?
O7 Dy2 O10 84.7(3) 2_665 . ?
O12 Dy2 O10 75.0(2) . . ?
O5 Dy2 O13 144.0(5) . . ?
O6 Dy2 O13 78.0(3) . . ?
O8 Dy2 O13 77.6(3) 2_665 . ?
O7 Dy2 O13 144.1(4) 2_665 . ?
O12 Dy2 O13 51.45(17) . . ?
O10 Dy2 O13 69.4(2) . . ?
O5 Dy2 O9 78.6(3) . . ?
O6 Dy2 O9 146.4(5) . . ?
O8 Dy2 O9 140.7(4) 2_665 . ?
O7 Dy2 O9 76.0(2) 2_665 . ?
O12 Dy2 O9 69.2(2) . . ?
O10 Dy2 O9 50.66(15) . . ?
O13 Dy2 O9 103.5(3) . . ?
O5 Dy2 N2 122.8(4) . . ?
O6 Dy2 N2 83.0(3) . . ?
O8 Dy2 N2 103.0(3) 2_665 . ?
O7 Dy2 N2 153.9(3) 2_665 . ?
O12 Dy2 N2 25.92(10) . . ?
O10 Dy2 N2 69.26(19) . . ?
O13 Dy2 N2 25.56(10) . . ?
O9 Dy2 N2 85.6(2) . . ?
O7 Eu2 O6 78.53(12) . . ?
O7 Eu2 O8 119.55(14) . 2_665 ?
O6 Eu2 O8 72.15(9) . 2_665 ?
O7 Eu2 O5 70.99(9) . 2_665 ?
O6 Eu2 O5 119.29(14) . 2_665 ?
O8 Eu2 O5 79.28(11) 2_665 2_665 ?
O7 Eu2 O16 94.46(12) . . ?
O6 Eu2 O16 84.98(13) . . ?
O8 Eu2 O16 132.63(13) 2_665 . ?
O5 Eu2 O16 146.73(13) 2_665 . ?
O7 Eu2 O18 73.01(9) . . ?
O6 Eu2 O18 140.32(15) . . ?
O8 Eu2 O18 146.75(18) 2_665 . ?
O5 Eu2 O18 76.54(10) 2_665 . ?
O16 Eu2 O18 70.54(9) . . ?
O7 Eu2 N4 142.77(14) . . ?
O6 Eu2 N4 138.70(12) . . ?
O8 Eu2 N4 81.68(11) 2_665 . ?
O5 Eu2 N4 85.16(13) 2_665 . ?
O16 Eu2 N4 90.22(12) . . ?
O18 Eu2 N4 73.90(11) . . ?
O7 Eu2 O15 139.20(16) . . ?
O6 Eu2 O15 77.12(10) . . ?
O8 Eu2 O15 82.86(9) 2_665 . ?
O5 Eu2 O15 149.80(16) 2_665 . ?
O16 Eu2 O15 51.30(8) . . ?
O18 Eu2 O15 107.75(13) . . ?
N4 Eu2 O15 68.22(10) . . ?
O7 Eu2 N3 118.20(14) . . ?
O6 Eu2 N3 80.93(11) . . ?
O8 Eu2 N3 107.85(11) 2_665 . ?
O5 Eu2 N3 159.71(16) 2_665 . ?
O16 Eu2 N3 25.89(6) . . ?
O18 Eu2 N3 88.66(10) . . ?
N4 Eu2 N3 77.35(10) . . ?
O15 Eu2 N3 25.43(6) . . ?
O7 Dy1 O6 78.6(3) . . ?
O7 Dy1 O8 120.0(4) . 2_665 ?
O6 Dy1 O8 72.4(2) . 2_665 ?
O7 Dy1 O5 71.1(2) . 2_665 ?
O6 Dy1 O5 119.7(4) . 2_665 ?
O8 Dy1 O5 79.6(3) 2_665 2_665 ?
O7 Dy1 O16 94.2(3) . . ?
O6 Dy1 O16 84.8(3) . . ?
O8 Dy1 O16 132.6(3) 2_665 . ?
O5 Dy1 O16 146.4(3) 2_665 . ?
O7 Dy1 O18 72.9(2) . . ?
O6 Dy1 O18 140.0(4) . . ?
O8 Dy1 O18 146.9(5) 2_665 . ?
O5 Dy1 O18 76.5(3) 2_665 . ?
O16 Dy1 O18 70.2(2) . . ?
O7 Dy1 N4 142.6(4) . . ?
O6 Dy1 N4 138.8(3) . . ?
O8 Dy1 N4 81.8(3) 2_665 . ?
O5 Dy1 N4 85.2(3) 2_665 . ?
O16 Dy1 N4 89.9(3) . . ?
O18 Dy1 N4 73.7(3) . . ?
O7 Dy1 O15 138.9(4) . . ?
O6 Dy1 O15 77.1(3) . . ?
O8 Dy1 O15 83.0(2) 2_665 . ?
O5 Dy1 O15 149.9(4) 2_665 . ?
O16 Dy1 O15 51.14(18) . . ?
O18 Dy1 O15 107.4(3) . . ?
N4 Dy1 O15 68.1(2) . . ?
O7 Dy1 N3 117.9(4) . . ?
O6 Dy1 N3 80.8(3) . . ?
O8 Dy1 N3 107.9(3) 2_665 . ?
O5 Dy1 N3 159.4(4) 2_665 . ?
O16 Dy1 N3 25.82(10) . . ?
O18 Dy1 N3 88.3(3) . . ?
N4 Dy1 N3 77.2(2) . . ?
O15 Dy1 N3 25.35(10) . . ?
O5 Si1 O4 110.94(7) . . ?
O5 Si1 O1 108.29(7) . . ?
O4 Si1 O1 107.96(8) . . ?
O5 Si1 C1 111.92(8) . . ?
O4 Si1 C1 107.22(8) . . ?
O1 Si1 C1 110.45(8) . . ?
O6 Si2 O2 109.42(7) . . ?
O6 Si2 O1 108.54(7) . . ?
O2 Si2 O1 109.79(8) . . ?
O6 Si2 C7 115.76(8) . . ?
O2 Si2 C7 107.06(8) . . ?
O1 Si2 C7 106.15(8) . . ?
O7 Si3 O2 108.88(7) . . ?
O7 Si3 O3 108.86(7) . . ?
O2 Si3 O3 109.76(8) . . ?
O7 Si3 C13 113.20(8) . . ?
O2 Si3 C13 107.72(9) . . ?
O3 Si3 C13 108.39(8) . . ?
O8 Si4 O4 110.41(7) . . ?
O8 Si4 O3 109.44(7) . . ?
O4 Si4 O3 107.58(8) . . ?
O8 Si4 C19 112.07(8) . . ?
O4 Si4 C19 108.76(8) . . ?
O3 Si4 C19 108.46(8) . . ?
Si2 O1 Si1 129.30(9) . . ?
Si2 O2 Si3 134.06(9) . . ?
Si3 O3 Si4 129.19(9) . . ?
Si4 O4 Si1 134.48(9) . . ?
Si1 O5 Dy2 125.3(2) . . ?
Si1 O5 Eu1 125.57(11) . . ?
Si1 O5 Dy1 125.9(2) . 2_665 ?
Dy2 O5 Dy1 107.4(3) . 2_665 ?
Si1 O5 Eu2 125.94(11) . 2_665 ?
Eu1 O5 Eu2 107.23(13) . 2_665 ?
Si2 O6 Dy2 124.8(3) . . ?
Si2 O6 Eu1 125.27(12) . . ?
Si2 O6 Dy1 127.4(2) . . ?
Dy2 O6 Dy1 106.0(3) . . ?
Si2 O6 Eu2 127.13(10) . . ?
Eu1 O6 Eu2 105.89(13) . . ?
Si3 O7 Dy1 127.3(2) . . ?
Si3 O7 Eu2 127.10(11) . . ?
Si3 O7 Eu1 124.12(11) . 2_665 ?
Eu2 O7 Eu1 107.91(12) . 2_665 ?
Si3 O7 Dy2 124.6(2) . 2_665 ?
Dy1 O7 Dy2 107.2(3) . 2_665 ?
Si4 O8 Eu1 124.52(11) . 2_665 ?
Si4 O8 Dy2 124.8(2) . 2_665 ?
Si4 O8 Dy1 127.4(3) . 2_665 ?
Dy2 O8 Dy1 105.5(3) 2_665 2_665 ?
Si4 O8 Eu2 127.34(12) . 2_665 ?
Eu1 O8 Eu2 105.88(13) 2_665 2_665 ?
N1 O9 Dy2 94.8(2) . . ?
N1 O9 Eu1 94.39(14) . . ?
N1 O10 Eu1 98.03(14) . . ?
N1 O10 Dy2 97.7(3) . . ?
N2 O12 Dy2 97.0(3) . . ?
N2 O12 Eu1 96.61(14) . . ?
N2 O13 Eu1 95.01(14) . . ?
N2 O13 Dy2 94.7(3) . . ?
N3 O15 Eu2 93.81(13) . . ?
N3 O15 Dy1 94.0(2) . . ?
N3 O16 Eu2 98.68(13) . . ?
N3 O16 Dy1 98.6(2) . . ?
C25 O18 Eu2 132.75(15) . . ?
C25 O18 Dy1 132.8(3) . . ?
C25 O18 H18O 109(2) . . ?
Eu2 O18 H18O 111(2) . . ?
Dy1 O18 H18O 110(2) . . ?
O11 N1 O10 121.5(2) . . ?
O11 N1 O9 122.3(2) . . ?
O10 N1 O9 116.16(17) . . ?
O11 N1 Eu1 172.05(19) . . ?
O10 N1 Eu1 56.61(12) . . ?
O9 N1 Eu1 60.05(12) . . ?
O14 N2 O13 122.1(2) . . ?
O14 N2 O12 121.14(19) . . ?
O13 N2 O12 116.71(17) . . ?
O14 N2 Dy2 176.2(2) . . ?
O13 N2 Dy2 59.7(2) . . ?
O12 N2 Dy2 57.1(2) . . ?
O14 N2 Eu1 176.18(17) . . ?
O13 N2 Eu1 59.41(12) . . ?
O12 N2 Eu1 57.42(12) . . ?
O17 N3 O15 123.26(19) . . ?
O17 N3 O16 120.65(19) . . ?
O15 N3 O16 116.09(17) . . ?
O17 N3 Eu2 174.78(17) . . ?
O15 N3 Eu2 60.76(11) . . ?
O16 N3 Eu2 55.43(11) . . ?
O17 N3 Dy1 174.9(2) . . ?
O15 N3 Dy1 60.62(18) . . ?
O16 N3 Dy1 55.56(18) . . ?
C27 N4 Eu2 167.18(19) . . ?
C27 N4 Dy1 167.0(2) . . ?
C6 C1 C2 117.49(19) . . ?
C6 C1 Si1 121.63(15) . . ?
C2 C1 Si1 120.71(16) . . ?
C3 C2 C1 120.9(2) . . ?
C3 C2 H2 119.6 . . ?
C1 C2 H2 119.6 . . ?
C4 C3 C2 120.4(2) . . ?
C4 C3 H3 119.8 . . ?
C2 C3 H3 119.8 . . ?
C3 C4 C5 119.5(2) . . ?
C3 C4 H4 120.3 . . ?
C5 C4 H4 120.3 . . ?
C4 C5 C6 120.5(2) . . ?
C4 C5 H5 119.8 . . ?
C6 C5 H5 119.8 . . ?
C5 C6 C1 121.3(2) . . ?
C5 C6 H6 119.4 . . ?
C1 C6 H6 119.4 . . ?
C8 C7 C12 118.25(19) . . ?
C8 C7 Si2 120.30(16) . . ?
C12 C7 Si2 121.44(15) . . ?
C7 C8 C9 120.8(2) . . ?
C7 C8 H8 119.6 . . ?
C9 C8 H8 119.6 . . ?
C10 C9 C8 119.9(2) . . ?
C10 C9 H9 120.0 . . ?
C8 C9 H9 120.0 . . ?
C11 C10 C9 119.9(2) . . ?
C11 C10 H10 120.0 . . ?
C9 C10 H10 120.0 . . ?
C10 C11 C12 120.2(2) . . ?
C10 C11 H11 119.9 . . ?
C12 C11 H11 119.9 . . ?
C11 C12 C7 120.8(2) . . ?
C11 C12 H12 119.6 . . ?
C7 C12 H12 119.6 . . ?
C18 C13 C14 117.6(2) . . ?
C18 C13 Si3 121.73(16) . . ?
C14 C13 Si3 120.63(16) . . ?
C15 C14 C13 121.3(2) . . ?
C15 C14 H14 119.4 . . ?
C13 C14 H14 119.4 . . ?
C16 C15 C14 120.1(2) . . ?
C16 C15 H15 120.0 . . ?
C14 C15 H15 120.0 . . ?
C15 C16 C17 119.6(2) . . ?
C15 C16 H16 120.2 . . ?
C17 C16 H16 120.2 . . ?
C18 C17 C16 120.1(2) . . ?
C18 C17 H17 120.0 . . ?
C16 C17 H17 120.0 . . ?
C17 C18 C13 121.4(2) . . ?
C17 C18 H18 119.3 . . ?
C13 C18 H18 119.3 . . ?
C20 C19 C24 117.92(18) . . ?
C20 C19 Si4 120.55(14) . . ?
C24 C19 Si4 121.53(16) . . ?
C21 C20 C19 121.03(19) . . ?
C21 C20 H20 119.5 . . ?
C19 C20 H20 119.5 . . ?
C22 C21 C20 119.9(2) . . ?
C22 C21 H21 120.0 . . ?
C20 C21 H21 120.0 . . ?
C23 C22 C21 119.98(19) . . ?
C23 C22 H22 120.0 . . ?
C21 C22 H22 120.0 . . ?
C22 C23 C24 120.2(2) . . ?
C22 C23 H23 119.9 . . ?
C24 C23 H23 119.9 . . ?
C23 C24 C19 121.0(2) . . ?
C23 C24 H24 119.5 . . ?
C19 C24 H24 119.5 . . ?
O18 C25 C26 111.5(2) . . ?
O18 C25 H25A 109.3 . . ?
C26 C25 H25A 109.3 . . ?
O18 C25 H25B 109.3 . . ?
C26 C25 H25B 109.3 . . ?
H25A C25 H25B 108.0 . . ?
C25 C26 H26A 109.5 . . ?
C25 C26 H26B 109.5 . . ?
H26A C26 H26B 109.5 . . ?
C25 C26 H26C 109.5 . . ?
H26A C26 H26C 109.5 . . ?
H26B C26 H26C 109.5 . . ?
N4 C27 C28 178.5(3) . . ?
C27 C28 H28A 109.5 . . ?
C27 C28 H28B 109.5 . . ?
H28A C28 H28B 109.5 . . ?
C27 C28 H28C 109.5 . . ?
H28A C28 H28C 109.5 . . ?
H28B C28 H28C 109.5 . . ?
C35' N5 C29' 110.3(3) . . ?
C33 N5 C29 112.1(3) . . ?
C33 N5 C35 114.9(3) . . ?
C29 N5 C35 109.1(4) . . ?
C35' N5 C31' 111.8(3) . . ?
C29' N5 C31' 114.7(3) . . ?
C33 N5 C31 106.7(3) . . ?
C29 N5 C31 109.9(4) . . ?
C35 N5 C31 103.8(4) . . ?
C35' N5 C33' 110.1(3) . . ?
C29' N5 C33' 104.1(3) . . ?
C31' N5 C33' 105.3(3) . . ?
N5 C29 C30 112.3(3) . . ?
N5 C29 H29A 109.1 . . ?
C30 C29 H29A 109.1 . . ?
N5 C29 H29B 109.1 . . ?
C30 C29 H29B 109.1 . . ?
H29A C29 H29B 107.9 . . ?
C29 C30 H30A 109.5 . . ?
C29 C30 H30B 109.5 . . ?
H30A C30 H30B 109.5 . . ?
C29 C30 H30C 109.5 . . ?
H30A C30 H30C 109.5 . . ?
H30B C30 H30C 109.5 . . ?
N5 C31 C32 111.1(3) . . ?
N5 C31 H31A 109.4 . . ?
C32 C31 H31A 109.4 . . ?
N5 C31 H31B 109.4 . . ?
C32 C31 H31B 109.4 . . ?
H31A C31 H31B 108.0 . . ?
C31 C32 H32A 109.5 . . ?
C31 C32 H32B 109.5 . . ?
H32A C32 H32B 109.5 . . ?
C31 C32 H32C 109.5 . . ?
H32A C32 H32C 109.5 . . ?
H32B C32 H32C 109.5 . . ?
N5 C33 C34 111.8(3) . . ?
N5 C33 H33A 109.3 . . ?
C34 C33 H33A 109.3 . . ?
N5 C33 H33B 109.3 . . ?
C34 C33 H33B 109.3 . . ?
H33A C33 H33B 107.9 . . ?
C33 C34 H34A 109.5 . . ?
C33 C34 H34B 109.5 . . ?
H34A C34 H34B 109.5 . . ?
C33 C34 H34C 109.5 . . ?
H34A C34 H34C 109.5 . . ?
H34B C34 H34C 109.5 . . ?
N5 C35 C36 112.1(3) . . ?
N5 C35 H35A 109.2 . . ?
C36 C35 H35A 109.2 . . ?
N5 C35 H35B 109.2 . . ?
C36 C35 H35B 109.2 . . ?
H35A C35 H35B 107.9 . . ?
C35 C36 H36A 109.5 . . ?
C35 C36 H36B 109.5 . . ?
H36A C36 H36B 109.5 . . ?
C35 C36 H36C 109.5 . . ?
H36A C36 H36C 109.5 . . ?
H36B C36 H36C 109.5 . . ?
N5 C29' C30' 112.4(2) . . ?
N5 C29' H29C 109.1 . . ?
C30' C29' H29C 109.1 . . ?
N5 C29' H29D 109.1 . . ?
C30' C29' H29D 109.1 . . ?
H29C C29' H29D 107.9 . . ?
C29' C30' H30D 109.5 . . ?
C29' C30' H30E 109.5 . . ?
H30D C30' H30E 109.5 . . ?
C29' C30' H30F 109.5 . . ?
H30D C30' H30F 109.5 . . ?
H30E C30' H30F 109.5 . . ?
N5 C31' C32' 111.7(3) . . ?
N5 C31' H31C 109.3 . . ?
C32' C31' H31C 109.3 . . ?
N5 C31' H31D 109.3 . . ?
C32' C31' H31D 109.3 . . ?
H31C C31' H31D 107.9 . . ?
C31' C32' H32D 109.5 . . ?
C31' C32' H32E 109.5 . . ?
H32D C32' H32E 109.5 . . ?
C31' C32' H32F 109.5 . . ?
H32D C32' H32F 109.5 . . ?
H32E C32' H32F 109.5 . . ?
N5 C33' C34' 111.2(2) . . ?
N5 C33' H33C 109.4 . . ?
C34' C33' H33C 109.4 . . ?
N5 C33' H33D 109.4 . . ?
C34' C33' H33D 109.4 . . ?
H33C C33' H33D 108.0 . . ?
C33' C34' H34D 109.5 . . ?
C33' C34' H34E 109.5 . . ?
H34D C34' H34E 109.5 . . ?
C33' C34' H34F 109.5 . . ?
H34D C34' H34F 109.5 . . ?
H34E C34' H34F 109.5 . . ?
N5 C35' C36' 112.9(2) . . ?
N5 C35' H35C 109.0 . . ?
C36' C35' H35C 109.0 . . ?
N5 C35' H35D 109.0 . . ?
C36' C35' H35D 109.0 . . ?
H35C C35' H35D 107.8 . . ?
C35' C36' H36D 109.5 . . ?
C35' C36' H36E 109.5 . . ?
H36D C36' H36E 109.5 . . ?
C35' C36' H36F 109.5 . . ?
H36D C36' H36F 109.5 . . ?
H36E C36' H36F 109.5 . . ?
N6 C37 C38 179.4(4) . . ?
C37 C38 H38A 109.5 . . ?
C37 C38 H38B 109.5 . . ?
H38A C38 H38B 109.5 . . ?
C37 C38 H38C 109.5 . . ?
H38A C38 H38C 109.5 . . ?
H38B C38 H38C 109.5 . . ?
N7 C39 C40 178.9(10) . . ?
C39 C40 H40A 109.5 . . ?
C39 C40 H40B 109.5 . . ?
H40A C40 H40B 109.5 . . ?
C39 C40 H40C 109.5 . . ?
H40A C40 H40C 109.5 . . ?
H40B C40 H40C 109.5 . . ?
N7' C39' C40' 176.5(10) . . ?
C39' C40' H40D 109.5 . . ?
C39' C40' H40E 109.5 . . ?
H40D C40' H40E 109.5 . . ?
C39' C40' H40F 109.5 . . ?
H40D C40' H40F 109.5 . . ?
H40E C40' H40F 109.5 . . ?

loop_
_geom_bond_atom_site_label_1
_geom_bond_atom_site_label_2
_geom_bond_distance
_geom_bond_site_symmetry_2
_geom_bond_publ_flag
Eu1 O8 2.318(4) 2_665 ?
Eu1 O5 2.329(3) . ?
Eu1 O6 2.330(3) . ?
Eu1 O7 2.336(3) 2_665 ?
Eu1 O12 2.466(4) . ?
Eu1 O10 2.486(3) . ?
Eu1 O13 2.512(3) . ?
Eu1 O9 2.563(3) . ?
Eu1 N2 2.907(3) . ?
Eu1 N1 2.949(3) . ?
Dy2 O5 2.310(9) . ?
Dy2 O6 2.322(8) . ?
Dy2 O8 2.332(10) 2_665 ?
Dy2 O7 2.338(9) 2_665 ?
Dy2 O12 2.461(9) . ?
Dy2 O10 2.501(7) . ?
Dy2 O13 2.522(9) . ?
Dy2 O9 2.560(8) . ?
Dy2 N2 2.910(9) . ?
Eu2 O7 2.335(3) . ?
Eu2 O6 2.339(4) . ?
Eu2 O8 2.351(3) 2_665 ?
Eu2 O5 2.362(4) 2_665 ?
Eu2 O16 2.436(4) . ?
Eu2 O18 2.460(3) . ?
Eu2 N4 2.551(4) . ?
Eu2 O15 2.557(3) . ?
Eu2 N3 2.924(4) . ?
Dy1 O7 2.335(9) . ?
Dy1 O6 2.335(10) . ?
Dy1 O8 2.341(8) 2_665 ?
Dy1 O5 2.356(9) 2_665 ?
Dy1 O16 2.446(9) . ?
Dy1 O18 2.468(8) . ?
Dy1 N4 2.554(10) . ?
Dy1 O15 2.561(8) . ?
Dy1 N3 2.932(9) . ?
Si1 O5 1.6149(14) . ?
Si1 O4 1.6329(15) . ?
Si1 O1 1.6408(15) . ?
Si1 C1 1.855(2) . ?
Si2 O6 1.6187(14) . ?
Si2 O2 1.6358(15) . ?
Si2 O1 1.6394(15) . ?
Si2 C7 1.861(2) . ?
Si3 O7 1.6185(14) . ?
Si3 O2 1.6359(15) . ?
Si3 O3 1.6378(15) . ?
Si3 C13 1.860(2) . ?
Si4 O8 1.6182(14) . ?
Si4 O4 1.6327(15) . ?
Si4 O3 1.6411(15) . ?
Si4 C19 1.856(2) . ?
O9 N1 1.276(2) . ?
O10 N1 1.276(3) . ?
O11 N1 1.217(2) . ?
O12 N2 1.282(2) . ?
O13 N2 1.260(2) . ?
O14 N2 1.222(2) . ?
O15 N3 1.258(2) . ?
O16 N3 1.292(2) . ?
O17 N3 1.222(2) . ?
O18 C25 1.444(3) . ?
O18 H18O 0.76(3) . ?
N4 C27 1.140(3) . ?
C1 C6 1.398(3) . ?
C1 C2 1.402(3) . ?
C2 C3 1.393(3) . ?
C2 H2 0.9500 . ?
C3 C4 1.378(3) . ?
C3 H3 0.9500 . ?
C4 C5 1.383(3) . ?
C4 H4 0.9500 . ?
C5 C6 1.384(3) . ?
C5 H5 0.9500 . ?
C6 H6 0.9500 . ?
C7 C8 1.396(3) . ?
C7 C12 1.397(3) . ?
C8 C9 1.397(3) . ?
C8 H8 0.9500 . ?
C9 C10 1.384(4) . ?
C9 H9 0.9500 . ?
C10 C11 1.383(3) . ?
C10 H10 0.9500 . ?
C11 C12 1.392(3) . ?
C11 H11 0.9500 . ?
C12 H12 0.9500 . ?
C13 C18 1.392(3) . ?
C13 C14 1.398(3) . ?
C14 C15 1.392(3) . ?
C14 H14 0.9500 . ?
C15 C16 1.382(4) . ?
C15 H15 0.9500 . ?
C16 C17 1.390(4) . ?
C16 H16 0.9500 . ?
C17 C18 1.389(3) . ?
C17 H17 0.9500 . ?
C18 H18 0.9500 . ?
C19 C20 1.400(3) . ?
C19 C24 1.404(3) . ?
C20 C21 1.396(3) . ?
C20 H20 0.9500 . ?
C21 C22 1.389(3) . ?
C21 H21 0.9500 . ?
C22 C23 1.384(3) . ?
C22 H22 0.9500 . ?
C23 C24 1.392(3) . ?
C23 H23 0.9500 . ?
C24 H24 0.9500 . ?
C25 C26 1.495(4) . ?
C25 H25A 0.9900 . ?
C25 H25B 0.9900 . ?
C26 H26A 0.9800 . ?
C26 H26B 0.9800 . ?
C26 H26C 0.9800 . ?
C27 C28 1.456(3) . ?
C28 H28A 0.9800 . ?
C28 H28B 0.9800 . ?
C28 H28C 0.9800 . ?
N5 C35' 1.474(3) . ?
N5 C33 1.475(3) . ?
N5 C29' 1.481(3) . ?
N5 C29 1.481(3) . ?
N5 C35 1.483(3) . ?
N5 C31' 1.487(3) . ?
N5 C31 1.505(3) . ?
N5 C33' 1.512(3) . ?
C29 C30 1.516(3) . ?
C29 H29A 0.9900 . ?
C29 H29B 0.9900 . ?
C30 H30A 0.9800 . ?
C30 H30B 0.9800 . ?
C30 H30C 0.9800 . ?
C31 C32 1.521(3) . ?
C31 H31A 0.9900 . ?
C31 H31B 0.9900 . ?
C32 H32A 0.9800 . ?
C32 H32B 0.9800 . ?
C32 H32C 0.9800 . ?
C33 C34 1.521(3) . ?
C33 H33A 0.9900 . ?
C33 H33B 0.9900 . ?
C34 H34A 0.9800 . ?
C34 H34B 0.9800 . ?
C34 H34C 0.9800 . ?
C35 C36 1.517(3) . ?
C35 H35A 0.9900 . ?
C35 H35B 0.9900 . ?
C36 H36A 0.9800 . ?
C36 H36B 0.9800 . ?
C36 H36C 0.9800 . ?
C29' C30' 1.516(3) . ?
C29' H29C 0.9900 . ?
C29' H29D 0.9900 . ?
C30' H30D 0.9800 . ?
C30' H30E 0.9800 . ?
C30' H30F 0.9800 . ?
C31' C32' 1.526(3) . ?
C31' H31C 0.9900 . ?
C31' H31D 0.9900 . ?
C32' H32D 0.9800 . ?
C32' H32E 0.9800 . ?
C32' H32F 0.9800 . ?
C33' C34' 1.514(3) . ?
C33' H33C 0.9900 . ?
C33' H33D 0.9900 . ?
C34' H34D 0.9800 . ?
C34' H34E 0.9800 . ?
C34' H34F 0.9800 . ?
C35' C36' 1.515(3) . ?
C35' H35C 0.9900 . ?
C35' H35D 0.9900 . ?
C36' H36D 0.9800 . ?
C36' H36E 0.9800 . ?
C36' H36F 0.9800 . ?
N6 C37 1.141(2) . ?
C37 C38 1.456(2) . ?
C38 H38A 0.9800 . ?
C38 H38B 0.9800 . ?
C38 H38C 0.9800 . ?
N7 C39 1.139(2) . ?
C39 C40 1.459(2) . ?
C40 H40A 0.9800 . ?
C40 H40B 0.9800 . ?
C40 H40C 0.9800 . ?
N7' C39' 1.142(2) . ?
C39' C40' 1.460(2) . ?
C40' H40D 0.9800 . ?
C40' H40E 0.9800 . ?
C40' H40F 0.9800 . ?

loop_
_geom_hbond_atom_site_label_D
_geom_hbond_atom_site_label_H
_geom_hbond_atom_site_label_A
_geom_hbond_distance_DH
_geom_hbond_distance_HA
_geom_hbond_distance_DA
_geom_hbond_angle_DHA
_geom_hbond_site_symmetry_A
O18 H18O O9 0.76(3) 2.12(3) 2.871(2) 171(3) 2_665

loop_
_geom_torsion_atom_site_label_1
_geom_torsion_atom_site_label_2
_geom_torsion_atom_site_label_3
_geom_torsion_atom_site_label_4
_geom_torsion
_geom_torsion_site_symmetry_1
_geom_torsion_site_symmetry_2
_geom_torsion_site_symmetry_3
_geom_torsion_site_symmetry_4
_geom_torsion_publ_flag
O6 Si2 O1 Si1 48.65(13) . . . . ?
O2 Si2 O1 Si1 -70.91(13) . . . . ?
C7 Si2 O1 Si1 173.70(11) . . . . ?
O5 Si1 O1 Si2 -48.48(13) . . . . ?
O4 Si1 O1 Si2 71.70(13) . . . . ?
C1 Si1 O1 Si2 -171.36(11) . . . . ?
O6 Si2 O2 Si3 -30.78(15) . . . . ?
O1 Si2 O2 Si3 88.24(13) . . . . ?
C7 Si2 O2 Si3 -156.94(12) . . . . ?
O7 Si3 O2 Si2 29.44(15) . . . . ?
O3 Si3 O2 Si2 -89.63(13) . . . . ?
C13 Si3 O2 Si2 152.55(12) . . . . ?
O7 Si3 O3 Si4 -46.43(14) . . . . ?
O2 Si3 O3 Si4 72.65(13) . . . . ?
C13 Si3 O3 Si4 -169.95(11) . . . . ?
O8 Si4 O3 Si3 48.67(14) . . . . ?
O4 Si4 O3 Si3 -71.30(13) . . . . ?
C19 Si4 O3 Si3 171.22(11) . . . . ?
O8 Si4 O4 Si1 -26.27(15) . . . . ?
O3 Si4 O4 Si1 93.09(14) . . . . ?
C19 Si4 O4 Si1 -149.63(13) . . . . ?
O5 Si1 O4 Si4 24.38(16) . . . . ?
O1 Si1 O4 Si4 -94.12(14) . . . . ?
C1 Si1 O4 Si4 146.87(13) . . . . ?
O4 Si1 O5 Dy2 -136.0(3) . . . . ?
O1 Si1 O5 Dy2 -17.7(3) . . . . ?
C1 Si1 O5 Dy2 104.3(3) . . . . ?
O4 Si1 O5 Eu1 -135.96(12) . . . . ?
O1 Si1 O5 Eu1 -17.66(14) . . . . ?
C1 Si1 O5 Eu1 104.32(13) . . . . ?
O4 Si1 O5 Dy1 29.3(3) . . . 2_665 ?
O1 Si1 O5 Dy1 147.6(3) . . . 2_665 ?
C1 Si1 O5 Dy1 -90.4(3) . . . 2_665 ?
O4 Si1 O5 Eu2 29.57(15) . . . 2_665 ?
O1 Si1 O5 Eu2 147.88(12) . . . 2_665 ?
C1 Si1 O5 Eu2 -90.15(14) . . . 2_665 ?
O2 Si2 O6 Dy2 136.8(3) . . . . ?
O1 Si2 O6 Dy2 17.0(3) . . . . ?
C7 Si2 O6 Dy2 -102.2(3) . . . . ?
O2 Si2 O6 Eu1 137.07(12) . . . . ?
O1 Si2 O6 Eu1 17.28(14) . . . . ?
C7 Si2 O6 Eu1 -101.90(14) . . . . ?
O2 Si2 O6 Dy1 -25.7(3) . . . . ?
O1 Si2 O6 Dy1 -145.5(3) . . . . ?
C7 Si2 O6 Dy1 95.3(3) . . . . ?
O2 Si2 O6 Eu2 -25.92(15) . . . . ?
O1 Si2 O6 Eu2 -145.71(13) . . . . ?
C7 Si2 O6 Eu2 95.11(14) . . . . ?
O2 Si3 O7 Dy1 28.5(3) . . . . ?
O3 Si3 O7 Dy1 148.1(3) . . . . ?
C13 Si3 O7 Dy1 -91.3(3) . . . . ?
O2 Si3 O7 Eu2 28.77(15) . . . . ?
O3 Si3 O7 Eu2 148.40(13) . . . . ?
C13 Si3 O7 Eu2 -91.00(14) . . . . ?
O2 Si3 O7 Eu1 -139.26(12) . . . 2_665 ?
O3 Si3 O7 Eu1 -19.63(14) . . . 2_665 ?
C13 Si3 O7 Eu1 100.97(13) . . . 2_665 ?
O2 Si3 O7 Dy2 -139.3(3) . . . 2_665 ?
O3 Si3 O7 Dy2 -19.7(3) . . . 2_665 ?
C13 Si3 O7 Dy2 100.9(3) . . . 2_665 ?
O4 Si4 O8 Eu1 134.23(12) . . . 2_665 ?
O3 Si4 O8 Eu1 16.01(14) . . . 2_665 ?
C19 Si4 O8 Eu1 -104.35(13) . . . 2_665 ?
O4 Si4 O8 Dy2 133.9(3) . . . 2_665 ?
O3 Si4 O8 Dy2 15.7(3) . . . 2_665 ?
C19 Si4 O8 Dy2 -104.6(3) . . . 2_665 ?
O4 Si4 O8 Dy1 -26.0(3) . . . 2_665 ?
O3 Si4 O8 Dy1 -144.3(3) . . . 2_665 ?
C19 Si4 O8 Dy1 95.4(3) . . . 2_665 ?
O4 Si4 O8 Eu2 -26.22(15) . . . 2_665 ?
O3 Si4 O8 Eu2 -144.45(13) . . . 2_665 ?
C19 Si4 O8 Eu2 95.19(14) . . . 2_665 ?
Dy2 O10 N1 O11 170.8(3) . . . . ?
Eu1 O10 N1 O9 -8.1(2) . . . . ?
Dy2 O10 N1 O9 -8.2(3) . . . . ?
Dy2 O10 N1 Eu1 -0.1(3) . . . . ?
Dy2 O9 N1 O11 -171.0(3) . . . . ?
Eu1 O9 N1 O11 -171.1(2) . . . . ?
Dy2 O9 N1 O10 7.9(3) . . . . ?
Eu1 O9 N1 O10 7.8(2) . . . . ?
Dy2 O9 N1 Eu1 0.2(3) . . . . ?
Eu1 O13 N2 O14 -175.9(2) . . . . ?
Dy2 O13 N2 O14 -176.2(3) . . . . ?
Eu1 O13 N2 O12 3.9(2) . . . . ?
Dy2 O13 N2 O12 3.6(3) . . . . ?
Eu1 O13 N2 Dy2 0.3(2) . . . . ?
Dy2 O13 N2 Eu1 -0.3(2) . . . . ?
Dy2 O12 N2 O14 176.1(3) . . . . ?
Eu1 O12 N2 O14 175.84(19) . . . . ?
Dy2 O12 N2 O13 -3.7(3) . . . . ?
Eu1 O12 N2 O13 -4.0(2) . . . . ?
Eu1 O12 N2 Dy2 -0.3(2) . . . . ?
Dy2 O12 N2 Eu1 0.3(2) . . . . ?
Eu2 O15 N3 O17 176.1(2) . . . . ?
Dy1 O15 N3 O17 176.2(3) . . . . ?
Eu2 O15 N3 O16 -3.4(2) . . . . ?
Dy1 O15 N3 O16 -3.3(3) . . . . ?
Dy1 O15 N3 Eu2 0.1(3) . . . . ?
Eu2 O15 N3 Dy1 -0.1(3) . . . . ?
Eu2 O16 N3 O17 -175.91(19) . . . . ?
Dy1 O16 N3 O17 -176.0(3) . . . . ?
Eu2 O16 N3 O15 3.6(2) . . . . ?
Dy1 O16 N3 O15 3.5(3) . . . . ?
Dy1 O16 N3 Eu2 -0.1(3) . . . . ?
Eu2 O16 N3 Dy1 0.1(3) . . . . ?
O5 Si1 C1 C6 -40.5(2) . . . . ?
O4 Si1 C1 C6 -162.33(17) . . . . ?
O1 Si1 C1 C6 80.28(19) . . . . ?
O5 Si1 C1 C2 134.69(17) . . . . ?
O4 Si1 C1 C2 12.8(2) . . . . ?
O1 Si1 C1 C2 -104.57(18) . . . . ?
C6 C1 C2 C3 -0.7(3) . . . . ?
Si1 C1 C2 C3 -176.00(19) . . . . ?
C1 C2 C3 C4 0.6(4) . . . . ?
C2 C3 C4 C5 0.0(4) . . . . ?
C3 C4 C5 C6 -0.4(4) . . . . ?
C4 C5 C6 C1 0.3(4) . . . . ?
C2 C1 C6 C5 0.3(3) . . . . ?
Si1 C1 C6 C5 175.56(19) . . . . ?
O6 Si2 C7 C8 82.46(19) . . . . ?
O2 Si2 C7 C8 -155.25(17) . . . . ?
O1 Si2 C7 C8 -38.02(19) . . . . ?
O6 Si2 C7 C12 -98.39(17) . . . . ?
O2 Si2 C7 C12 23.90(19) . . . . ?
O1 Si2 C7 C12 141.13(16) . . . . ?
C12 C7 C8 C9 1.2(3) . . . . ?
Si2 C7 C8 C9 -179.61(19) . . . . ?
C7 C8 C9 C10 -0.6(4) . . . . ?
C8 C9 C10 C11 -0.4(4) . . . . ?
C9 C10 C11 C12 0.9(4) . . . . ?
C10 C11 C12 C7 -0.3(3) . . . . ?
C8 C7 C12 C11 -0.7(3) . . . . ?
Si2 C7 C12 C11 -179.90(17) . . . . ?
O7 Si3 C13 C18 -99.01(19) . . . . ?
O2 Si3 C13 C18 140.56(18) . . . . ?
O3 Si3 C13 C18 21.9(2) . . . . ?
O7 Si3 C13 C14 79.77(19) . . . . ?
O2 Si3 C13 C14 -40.66(19) . . . . ?
O3 Si3 C13 C14 -159.36(17) . . . . ?
C18 C13 C14 C15 0.2(3) . . . . ?
Si3 C13 C14 C15 -178.67(19) . . . . ?
C13 C14 C15 C16 0.4(4) . . . . ?
C14 C15 C16 C17 -0.4(4) . . . . ?
C15 C16 C17 C18 -0.1(4) . . . . ?
C16 C17 C18 C13 0.7(4) . . . . ?
C14 C13 C18 C17 -0.7(4) . . . . ?
Si3 C13 C18 C17 178.1(2) . . . . ?
O8 Si4 C19 C20 5.98(19) . . . . ?
O4 Si4 C19 C20 128.34(16) . . . . ?
O3 Si4 C19 C20 -114.95(16) . . . . ?
O8 Si4 C19 C24 -174.31(16) . . . . ?
O4 Si4 C19 C24 -51.95(19) . . . . ?
O3 Si4 C19 C24 64.77(18) . . . . ?
C24 C19 C20 C21 -0.9(3) . . . . ?
Si4 C19 C20 C21 178.80(16) . . . . ?
C19 C20 C21 C22 0.0(3) . . . . ?
C20 C21 C22 C23 0.8(3) . . . . ?
C21 C22 C23 C24 -0.6(4) . . . . ?
C22 C23 C24 C19 -0.4(3) . . . . ?
C20 C19 C24 C23 1.1(3) . . . . ?
Si4 C19 C24 C23 -178.61(17) . . . . ?
Eu2 O18 C25 C26 170.4(2) . . . . ?
Dy1 O18 C25 C26 170.6(3) . . . . ?
C33 N5 C29 C30 175.5(4) . . . . ?
C35 N5 C29 C30 -56.1(6) . . . . ?
C31 N5 C29 C30 57.0(6) . . . . ?
C33 N5 C31 C32 -70.7(7) . . . . ?
C29 N5 C31 C32 51.0(8) . . . . ?
C35 N5 C31 C32 167.5(7) . . . . ?
C29 N5 C33 C34 69.4(7) . . . . ?
C35 N5 C33 C34 -55.8(7) . . . . ?
C31 N5 C33 C34 -170.3(6) . . . . ?
C33 N5 C35 C36 -45.4(7) . . . . ?
C29 N5 C35 C36 -172.2(6) . . . . ?
C31 N5 C35 C36 70.7(7) . . . . ?
C35' N5 C29' C30' -178.0(5) . . . . ?
C31' N5 C29' C30' -50.7(6) . . . . ?
C33' N5 C29' C30' 63.9(5) . . . . ?
C35' N5 C31' C32' 70.7(8) . . . . ?
C29' N5 C31' C32' -55.9(8) . . . . ?
C33' N5 C31' C32' -169.8(7) . . . . ?
C35' N5 C33' C34' 53.5(5) . . . . ?
C29' N5 C33' C34' 171.8(4) . . . . ?
C31' N5 C33' C34' -67.2(5) . . . . ?
C29' N5 C35' C36' -61.1(6) . . . . ?
C31' N5 C35' C36' 170.0(5) . . . . ?
C33' N5 C35' C36' 53.3(6) . . . . ?
